data_7039587
loop_
_publ_author_name
'Guchhait, Tapas'
'Mani, Ganesan'
'Schulzke, Carola'

_publ_section_title
;
 Synthesis and structural characterization of anion complexes with
 azacalix[2]dipyrrolylmethane: effect of anion charge on the conformation
 of the macrocycle.
;
_journal_issue 29
_journal_name_full 'Dalton transactions (Cambridge, England : 2003)'
_journal_page_first 11781
_journal_page_last 11790
_journal_paper_doi 10.1039/c6dt01396a
_journal_volume 45
_journal_year 2016
_chemical_formula_moiety 'C32H48N6, Cr2O7, 9 H2O'
_chemical_formula_sum 'C32 H66 Cr2 N6 O16'
_chemical_formula_weight 894.90
_chemical_name_systematic
;
 ?
;
_space_group_crystal_system monoclinic
_space_group_IT_number 14
_space_group_name_Hall '-P 2yn'
_space_group_name_H-M_alt 'P 1 21/n 1'
_symmetry_space_group_name_Hall '-P 2yn'
_symmetry_space_group_name_H-M 'P 1 21/n 1'
_atom_sites_solution_hydrogens mixed
_audit_creation_method SHELXL-2013
_audit_update_record
;
2016-06-13 deposited with the CCDC.
2016-06-16 downloaded from the CCDC.
;
_cell_angle_alpha 90
_cell_angle_beta 96.493(11)
_cell_angle_gamma 90
_cell_formula_units_Z 4
_cell_length_a 8.815(3)
_cell_length_b 17.954(6)
_cell_length_c 26.463(9)
_cell_measurement_reflns_used 27489
_cell_measurement_temperature 110(2)
_cell_measurement_theta_max 59.983
_cell_measurement_theta_min 2.980
_cell_volume 4161(2)
_computing_data_collection APEX2
_computing_molecular_graphics Diamond3.2
_computing_publication_material 'CIFTAB (Sheldrick, 2013)'
_computing_structure_refinement 'SHELXL-2013 (Sheldrick, 2013)'
_computing_structure_solution 'SHELXS-97 (Sheldrick, 2008)'
_diffrn_ambient_temperature 110(2)
_diffrn_measured_fraction_theta_full 0.785
_diffrn_measured_fraction_theta_max 0.942
_diffrn_measurement_device_type 'MWPC area detector'
_diffrn_measurement_method 'phi and omega scans'
_diffrn_radiation_type CuK\a
_diffrn_radiation_wavelength 1.54178
_diffrn_reflns_av_R_equivalents 0.1608
_diffrn_reflns_av_unetI/netI 0.1610
_diffrn_reflns_Laue_measured_fraction_full 0.785
_diffrn_reflns_Laue_measured_fraction_max 0.942
_diffrn_reflns_limit_h_max 9
_diffrn_reflns_limit_h_min -9
_diffrn_reflns_limit_k_max 20
_diffrn_reflns_limit_k_min -20
_diffrn_reflns_limit_l_max 29
_diffrn_reflns_limit_l_min -29
_diffrn_reflns_number 27489
_diffrn_reflns_point_group_measured_fraction_full 0.785
_diffrn_reflns_point_group_measured_fraction_max 0.942
_diffrn_reflns_theta_full 25.000
_diffrn_reflns_theta_max 59.983
_diffrn_reflns_theta_min 2.980
_exptl_absorpt_coefficient_mu 4.943
_exptl_absorpt_correction_T_max 0.9522
_exptl_absorpt_correction_T_min 0.6378
_exptl_absorpt_correction_type multi-scan
_exptl_absorpt_process_details sadabs
_exptl_crystal_colour red
_exptl_crystal_density_diffrn 1.428
_exptl_crystal_description plate
_exptl_crystal_F_000 1904
_exptl_crystal_size_max 0.100
_exptl_crystal_size_mid 0.100
_exptl_crystal_size_min 0.010
_platon_squeeze_details
;
The SQUEEZE/PLATON procedure yielded total void volume and electron 
count of 920.0\%A^3^ and 360 e, respectively. It was concluded that
9 molecules water are present per formula which could not be refined.
The fraction of solvent has been treated as a diffuse contribution 
to the overall scattering without specific atom positions.
;
_refine_diff_density_max 0.412
_refine_diff_density_min -0.317
_refine_diff_density_rms 0.064
_refine_ls_extinction_method none
_refine_ls_goodness_of_fit_ref 0.916
_refine_ls_hydrogen_treatment mixed
_refine_ls_matrix_type full
_refine_ls_number_parameters 476
_refine_ls_number_reflns 5821
_refine_ls_number_restraints 234
_refine_ls_restrained_S_all 0.909
_refine_ls_R_factor_all 0.1435
_refine_ls_R_factor_gt 0.0760
_refine_ls_shift/su_max 0.000
_refine_ls_shift/su_mean 0.000
_refine_ls_structure_factor_coef Fsqd
_refine_ls_weighting_details 'w=1/[\s^2^(Fo^2^)+(0.0611P)^2^] where P=(Fo^2^+2Fc^2^)/3'
_refine_ls_weighting_scheme calc
_refine_ls_wR_factor_gt 0.1535
_refine_ls_wR_factor_ref 0.1791
_reflns_Friedel_coverage 0.000
_reflns_number_gt 2916
_reflns_number_total 5821
_reflns_threshold_expression 'I > 2\s(I)'
_cod_data_source_file c6dt01396a2.cif
_cod_data_source_block 2g
_cod_depositor_comments 'Adding full bibliography for 7039581--7039589.cif.'
_cod_original_cell_volume 4162(2)
_cod_database_code 7039587
_shelx_space_group_comment
;
The symmetry employed for this shelxl refinement is uniquely defined
by the following loop, which should always be used as a source of
symmetry information in preference to the above space-group names.
They are only intended as comments.
;
_shelx_estimated_absorpt_t_min 0.638
_shelx_estimated_absorpt_t_max 0.952
_platon_squeeze_void_probe_radius 1.20
_shelxl_version_number 2013-3

loop_
_space_group_symop_operation_xyz
'x, y, z'
'-x+1/2, y+1/2, -z+1/2'
'-x, -y, -z'
'x-1/2, -y-1/2, z-1/2'

loop_
_atom_site_label
_atom_site_type_symbol
_atom_site_fract_x
_atom_site_fract_y
_atom_site_fract_z
_atom_site_U_iso_or_equiv
_atom_site_adp_type
_atom_site_occupancy
_atom_site_site_symmetry_order
_atom_site_calc_flag
_atom_site_refinement_flags_posn
_atom_site_refinement_flags_adp
_atom_site_refinement_flags_occupancy
_atom_site_disorder_assembly
_atom_site_disorder_group
Cr1 Cr -0.07416(14) 0.29607(11) 0.23412(6) 0.0386(6) Uani 0.858(7) 1 d D U P A 1
Cr2 Cr 0.06292(16) 0.45402(10) 0.23667(6) 0.0409(6) Uani 0.858(7) 1 d D U P A 1
O1 O -0.2310(5) 0.2599(4) 0.2491(2) 0.0542(16) Uani 0.858(7) 1 d D U P A 1
O2 O -0.0558(6) 0.2798(3) 0.1758(2) 0.0520(15) Uani 0.858(7) 1 d D U P A 1
O3 O 0.0686(8) 0.2624(5) 0.2697(3) 0.046(2) Uani 0.858(7) 1 d D U P A 1
O4 O -0.0951(5) 0.3917(3) 0.2400(2) 0.0501(15) Uani 0.858(7) 1 d D U P A 1
O5 O 0.1594(7) 0.4280(3) 0.1922(2) 0.0648(18) Uani 0.858(7) 1 d D U P A 1
O6 O -0.0067(7) 0.5336(3) 0.2237(3) 0.0692(19) Uani 0.858(7) 1 d D U P A 1
O7 O 0.1696(6) 0.4553(3) 0.2908(2) 0.0663(19) Uani 0.858(7) 1 d D U P A 1
Cr1' Cr -0.055(2) 0.3252(14) 0.2456(8) 0.123(8) Uiso 0.142(7) 1 d D U P A 2
Cr2' Cr 0.101(3) 0.4782(15) 0.2414(10) 0.165(10) Uiso 0.142(7) 1 d D U P A 2
O1' O -0.224(4) 0.298(3) 0.2560(18) 0.093(17) Uiso 0.142(7) 1 d D U P A 2
O2' O -0.037(5) 0.320(3) 0.1860(10) 0.093(16) Uiso 0.142(7) 1 d D U P A 2
O3' O 0.069(6) 0.272(3) 0.277(2) 0.07(2) Uiso 0.142(7) 1 d D U P A 2
O4' O -0.044(4) 0.4176(16) 0.2607(15) 0.109(12) Uiso 0.142(7) 1 d D U P A 2
O5' O 0.229(5) 0.430(3) 0.219(2) 0.15(2) Uiso 0.142(7) 1 d D U P A 2
O6' O 0.022(6) 0.528(2) 0.1959(15) 0.13(2) Uiso 0.142(7) 1 d D U P A 2
O7' O 0.166(5) 0.529(3) 0.2897(14) 0.135(18) Uiso 0.142(7) 1 d D U P A 2
N1 N 0.2392(6) 0.3356(3) 0.3673(2) 0.0410(13) Uani 1 1 d D . . . .
H1N H 0.193(6) 0.366(3) 0.3447(19) 0.049 Uiso 1 1 d D U . . .
N2 N 0.3902(5) 0.2687(3) 0.27268(19) 0.0413(13) Uani 1 1 d . . . . .
H2 H 0.2771 0.2652 0.2731 0.050 Uiso 1 1 calc R U . . .
N3 N 0.2439(5) 0.2103(3) 0.1666(2) 0.0408(13) Uani 1 1 d D . . . .
H3N H 0.159(5) 0.233(3) 0.172(2) 0.049 Uiso 1 1 d D U . . .
N4 N 0.0530(6) 0.0519(3) 0.1939(2) 0.0445(14) Uani 1 1 d D . . . .
H4N H 0.146(4) 0.037(3) 0.204(2) 0.053 Uiso 1 1 d D U . . .
N5 N -0.0283(6) 0.0513(3) 0.3151(2) 0.0478(14) Uani 1 1 d D . . . .
H5N H -0.042(7) 0.027(3) 0.3428(17) 0.057 Uiso 1 1 d D U . . .
N6 N -0.0595(5) 0.2180(3) 0.36591(19) 0.0406(13) Uani 1 1 d D . . . .
H6N H -0.017(6) 0.233(3) 0.3392(17) 0.049 Uiso 1 1 d D U . . .
C1 C 0.0330(6) 0.3208(3) 0.4257(2) 0.0331(15) Uani 1 1 d . . . . .
C2 C 0.1917(7) 0.3111(3) 0.4114(2) 0.0415(16) Uani 1 1 d . . . . .
C3 C 0.3127(7) 0.2692(4) 0.4349(3) 0.0490(18) Uani 1 1 d . . . . .
H3A H 0.3136 0.2439 0.4664 0.059 Uiso 1 1 calc R U . . .
C4 C 0.4335(7) 0.2701(4) 0.4043(3) 0.0502(18) Uani 1 1 d . . . . .
H4A H 0.5304 0.2470 0.4118 0.060 Uiso 1 1 calc R U . . .
C5 C 0.3852(6) 0.3103(3) 0.3623(2) 0.0358(15) Uani 1 1 d . . . . .
C6 C 0.4478(7) 0.3268(4) 0.3138(2) 0.0469(18) Uani 1 1 d . . . . .
H6A H 0.5608 0.3257 0.3193 0.056 Uiso 1 1 calc R U . . .
H6B H 0.4158 0.3773 0.3020 0.056 Uiso 1 1 calc R U . . .
C7 C 0.4152(7) 0.2950(4) 0.2205(2) 0.0486(18) Uani 1 1 d . . . . .
H7A H 0.3469 0.3378 0.2111 0.058 Uiso 1 1 calc R U . . .
H7B H 0.5218 0.3126 0.2210 0.058 Uiso 1 1 calc R U . . .
C8 C 0.3865(7) 0.2371(3) 0.1825(2) 0.0432(16) Uani 1 1 d . . . . .
C9 C 0.4890(7) 0.1911(4) 0.1609(3) 0.0526(19) Uani 1 1 d . . . . .
H9A H 0.5968 0.1969 0.1646 0.063 Uiso 1 1 calc R U . . .
C10 C 0.4076(7) 0.1351(4) 0.1329(3) 0.0494(18) Uani 1 1 d . . . . .
H10A H 0.4481 0.0954 0.1149 0.059 Uiso 1 1 calc R U . . .
C11 C 0.2572(7) 0.1495(4) 0.1371(2) 0.0452(17) Uani 1 1 d . . . . .
C12 C 0.1196(7) 0.1094(4) 0.1112(2) 0.0467(17) Uani 1 1 d . . . . .
C13 C 0.0048(7) 0.0895(4) 0.1509(3) 0.0422(16) Uani 1 1 d . . . . .
C14 C -0.1486(6) 0.1019(3) 0.1494(2) 0.0419(16) Uani 1 1 d . . . . .
H14A H -0.2113 0.1280 0.1237 0.050 Uiso 1 1 calc R U . . .
C15 C -0.1967(8) 0.0684(4) 0.1935(3) 0.0499(18) Uani 1 1 d . . . . .
H15A H -0.2978 0.0671 0.2027 0.060 Uiso 1 1 calc R U . . .
C16 C -0.0678(7) 0.0379(4) 0.2205(3) 0.0451(17) Uani 1 1 d . . . . .
C17 C -0.0553(7) 0.0007(4) 0.2701(3) 0.0470(17) Uani 1 1 d . . . . .
H17A H 0.0295 -0.0356 0.2716 0.056 Uiso 1 1 calc R U . . .
H17B H -0.1505 -0.0276 0.2726 0.056 Uiso 1 1 calc R U . . .
C18 C -0.1586(7) 0.1072(4) 0.3179(3) 0.0516(19) Uani 1 1 d . . . . .
H18A H -0.1655 0.1399 0.2876 0.062 Uiso 1 1 calc R U . . .
H18B H -0.2562 0.0797 0.3172 0.062 Uiso 1 1 calc R U . . .
C19 C -0.1369(7) 0.1534(4) 0.3640(3) 0.0420(16) Uani 1 1 d . . . . .
C20 C -0.1857(8) 0.1422(4) 0.4107(3) 0.058(2) Uani 1 1 d . . . . .
H20A H -0.2428 0.1009 0.4206 0.069 Uiso 1 1 calc R U . . .
C21 C -0.1348(7) 0.2038(4) 0.4415(2) 0.0456(17) Uani 1 1 d . . . . .
H21A H -0.1523 0.2119 0.4759 0.055 Uiso 1 1 calc R U . . .
C22 C -0.0558(6) 0.2495(3) 0.4125(2) 0.0363(15) Uani 1 1 d . . . . .
C23 C -0.0441(7) 0.3869(3) 0.3929(3) 0.0456(17) Uani 1 1 d . . . . .
H23A H 0.0212 0.4317 0.3984 0.055 Uiso 1 1 calc R U . . .
H23B H -0.0499 0.3735 0.3565 0.055 Uiso 1 1 calc R U . . .
C24 C -0.2007(7) 0.4054(4) 0.4055(3) 0.057(2) Uani 1 1 d . . . . .
H24A H -0.2423 0.4467 0.3840 0.086 Uiso 1 1 calc R U . . .
H24B H -0.1956 0.4200 0.4414 0.086 Uiso 1 1 calc R U . . .
H24C H -0.2668 0.3617 0.3995 0.086 Uiso 1 1 calc R U . . .
C25 C 0.0384(7) 0.3371(4) 0.4824(2) 0.0474(17) Uani 1 1 d . . . . .
H25A H 0.0902 0.2950 0.5013 0.057 Uiso 1 1 calc R U . . .
H25B H -0.0677 0.3389 0.4912 0.057 Uiso 1 1 calc R U . . .
C26 C 0.1201(7) 0.4103(4) 0.5011(3) 0.0539(19) Uani 1 1 d . . . . .
H26A H 0.1172 0.4154 0.5379 0.081 Uiso 1 1 calc R U . . .
H26B H 0.0682 0.4528 0.4836 0.081 Uiso 1 1 calc R U . . .
H26C H 0.2266 0.4088 0.4938 0.081 Uiso 1 1 calc R U . . .
C27 C 0.4522(7) 0.1928(4) 0.2849(3) 0.0547(19) Uani 1 1 d . . . . .
H27A H 0.4320 0.1789 0.3193 0.082 Uiso 1 1 calc R U . . .
H27B H 0.5625 0.1926 0.2830 0.082 Uiso 1 1 calc R U . . .
H27C H 0.4028 0.1569 0.2604 0.082 Uiso 1 1 calc R U . . .
C28 C 0.0360(7) 0.1610(5) 0.0724(3) 0.067(2) Uani 1 1 d . . . . .
H28A H -0.0533 0.1343 0.0549 0.080 Uiso 1 1 calc R U . . .
H28B H -0.0029 0.2041 0.0904 0.080 Uiso 1 1 calc R U . . .
C29 C 0.1318(8) 0.1897(6) 0.0328(3) 0.087(3) Uani 1 1 d . . . . .
H29A H 0.0699 0.2226 0.0092 0.130 Uiso 1 1 calc R U . . .
H29B H 0.1686 0.1477 0.0140 0.130 Uiso 1 1 calc R U . . .
H29C H 0.2191 0.2175 0.0495 0.130 Uiso 1 1 calc R U . . .
C30 C 0.1665(8) 0.0323(4) 0.0881(3) 0.0558(19) Uani 1 1 d . . . . .
H30A H 0.2274 0.0426 0.0597 0.067 Uiso 1 1 calc R U . . .
H30B H 0.2331 0.0052 0.1146 0.067 Uiso 1 1 calc R U . . .
C31 C 0.0364(9) -0.0174(4) 0.0691(3) 0.070(2) Uani 1 1 d . . . . .
H31A H 0.0761 -0.0634 0.0557 0.105 Uiso 1 1 calc R U . . .
H31B H -0.0290 0.0081 0.0420 0.105 Uiso 1 1 calc R U . . .
H31C H -0.0233 -0.0294 0.0971 0.105 Uiso 1 1 calc R U . . .
C32 C 0.1244(8) 0.0874(4) 0.3177(3) 0.064(2) Uani 1 1 d . . . . .
H32A H 0.1390 0.1201 0.3475 0.097 Uiso 1 1 calc R U . . .
H32B H 0.1307 0.1169 0.2868 0.097 Uiso 1 1 calc R U . . .
H32C H 0.2039 0.0490 0.3204 0.097 Uiso 1 1 calc R U . . .

loop_
_atom_site_aniso_label
_atom_site_aniso_U_11
_atom_site_aniso_U_22
_atom_site_aniso_U_33
_atom_site_aniso_U_23
_atom_site_aniso_U_13
_atom_site_aniso_U_12
Cr1 0.0220(8) 0.0424(10) 0.0510(10) 0.0003(8) 0.0018(6) -0.0003(7)
Cr2 0.0213(8) 0.0394(10) 0.0597(10) 0.0051(7) -0.0052(6) 0.0024(7)
O1 0.018(3) 0.050(4) 0.092(5) 0.002(3) -0.001(3) 0.001(2)
O2 0.046(3) 0.042(4) 0.064(3) 0.000(3) -0.015(3) 0.007(3)
O3 0.029(3) 0.054(4) 0.054(4) -0.004(3) 0.003(2) -0.012(3)
O4 0.016(2) 0.059(3) 0.076(4) -0.005(3) 0.006(2) -0.008(2)
O5 0.062(4) 0.065(4) 0.070(4) 0.004(3) 0.015(3) 0.009(3)
O6 0.071(4) 0.044(3) 0.094(5) 0.014(3) 0.017(4) 0.021(3)
O7 0.070(4) 0.060(4) 0.067(4) 0.020(3) -0.002(3) -0.023(3)
N1 0.036(3) 0.047(3) 0.039(3) 0.004(3) -0.002(3) -0.006(3)
N2 0.031(3) 0.039(3) 0.053(4) -0.005(3) 0.003(2) -0.004(2)
N3 0.014(3) 0.049(3) 0.059(4) -0.002(3) -0.003(2) -0.002(2)
N4 0.032(3) 0.062(4) 0.040(3) -0.003(3) 0.006(3) 0.003(3)
N5 0.046(3) 0.040(3) 0.058(4) -0.008(3) 0.009(3) -0.009(3)
N6 0.028(3) 0.056(4) 0.038(3) -0.003(3) 0.004(2) -0.008(3)
C1 0.024(3) 0.027(3) 0.045(4) 0.006(3) -0.010(3) -0.007(3)
C2 0.036(4) 0.045(4) 0.042(4) -0.002(3) 0.000(3) 0.004(3)
C3 0.031(4) 0.061(5) 0.050(4) 0.001(3) -0.013(3) 0.015(3)
C4 0.027(4) 0.070(5) 0.054(5) -0.002(4) 0.005(3) -0.012(4)
C5 0.020(3) 0.034(4) 0.055(4) -0.008(3) 0.011(3) -0.003(3)
C6 0.032(3) 0.049(4) 0.058(5) -0.006(3) -0.003(3) -0.007(3)
C7 0.044(4) 0.043(4) 0.057(5) -0.011(4) -0.004(3) -0.002(3)
C8 0.033(4) 0.038(4) 0.057(4) 0.000(3) -0.002(3) 0.013(3)
C9 0.029(4) 0.070(5) 0.059(5) 0.007(4) 0.006(3) -0.002(4)
C10 0.031(4) 0.046(4) 0.070(5) -0.005(4) -0.001(3) -0.007(3)
C11 0.032(4) 0.053(4) 0.048(4) -0.015(4) -0.002(3) -0.013(3)
C12 0.036(4) 0.062(5) 0.041(4) -0.007(3) -0.001(3) -0.008(4)
C13 0.030(4) 0.049(4) 0.047(4) -0.012(3) 0.005(3) 0.001(3)
C14 0.027(3) 0.047(4) 0.051(4) -0.011(3) -0.001(3) -0.002(3)
C15 0.042(4) 0.053(4) 0.055(5) -0.005(4) 0.008(4) 0.011(4)
C16 0.042(4) 0.034(4) 0.060(5) -0.015(3) 0.005(4) -0.011(3)
C17 0.041(4) 0.036(4) 0.066(5) -0.013(4) 0.012(3) -0.007(3)
C18 0.029(4) 0.053(4) 0.073(5) 0.003(4) 0.006(3) -0.013(3)
C19 0.025(3) 0.049(4) 0.050(5) -0.006(4) -0.006(3) -0.002(3)
C20 0.047(4) 0.052(5) 0.075(6) -0.003(4) 0.013(4) 0.009(4)
C21 0.045(4) 0.055(4) 0.040(4) -0.003(4) 0.017(3) -0.013(4)
C22 0.024(3) 0.033(3) 0.051(4) 0.000(3) 0.002(3) 0.007(3)
C23 0.036(4) 0.039(4) 0.059(4) -0.005(3) -0.004(3) -0.002(3)
C24 0.035(4) 0.046(4) 0.087(6) 0.015(4) -0.012(4) 0.010(3)
C25 0.037(4) 0.058(5) 0.046(4) -0.006(3) -0.003(3) 0.009(3)
C26 0.051(4) 0.061(5) 0.049(4) -0.016(4) 0.006(3) -0.012(4)
C27 0.039(4) 0.060(5) 0.065(5) 0.005(4) 0.002(3) 0.002(4)
C28 0.042(4) 0.117(7) 0.039(4) 0.004(4) -0.010(3) -0.033(5)
C29 0.048(5) 0.155(9) 0.056(5) 0.012(5) -0.003(4) -0.028(5)
C30 0.051(4) 0.072(5) 0.048(4) -0.020(4) 0.018(3) -0.004(4)
C31 0.079(6) 0.064(5) 0.067(5) -0.026(4) 0.009(4) -0.010(5)
C32 0.053(5) 0.067(5) 0.071(5) -0.006(4) -0.004(4) 0.003(4)

loop_
_atom_type_symbol
_atom_type_description
_atom_type_scat_dispersion_real
_atom_type_scat_dispersion_imag
_atom_type_scat_source
C C 0.0181 0.0091 'International Tables Vol C Tables 4.2.6.8 and 6.1.1.4'
H H 0.0000 0.0000 'International Tables Vol C Tables 4.2.6.8 and 6.1.1.4'
N N 0.0311 0.0180 'International Tables Vol C Tables 4.2.6.8 and 6.1.1.4'
O O 0.0492 0.0322 'International Tables Vol C Tables 4.2.6.8 and 6.1.1.4'
Cr Cr -0.1635 2.4439 'International Tables Vol C Tables 4.2.6.8 and 6.1.1.4'

loop_
_geom_angle_atom_site_label_1
_geom_angle_atom_site_label_2
_geom_angle_atom_site_label_3
_geom_angle
O2 Cr1 O3 109.9(4)
O2 Cr1 O1 110.2(3)
O3 Cr1 O1 110.0(3)
O2 Cr1 O4 107.0(3)
O3 Cr1 O4 113.8(4)
O1 Cr1 O4 105.8(3)
O6 Cr2 O5 109.3(3)
O6 Cr2 O7 110.6(4)
O5 Cr2 O7 110.5(3)
O6 Cr2 O4 106.9(3)
O5 Cr2 O4 109.6(3)
O7 Cr2 O4 109.9(3)
Cr1 O4 Cr2 121.4(3)
O3' Cr1' O2' 109(2)
O3' Cr1' O1' 109(2)
O2' Cr1' O1' 110.0(19)
O3' Cr1' O4' 116(2)
O2' Cr1' O4' 106.3(18)
O1' Cr1' O4' 106.4(18)
O6' Cr2' O5' 107(2)
O6' Cr2' O7' 112(2)
O5' Cr2' O7' 114(2)
O6' Cr2' O4' 106.7(19)
O5' Cr2' O4' 109.5(19)
O7' Cr2' O4' 108.2(19)
Cr1' O4' Cr2' 123.0(18)
C2 N1 C5 110.9(5)
C2 N1 H1N 129(4)
C5 N1 H1N 120(4)
C27 N2 C7 113.6(5)
C27 N2 C6 112.3(5)
C7 N2 C6 111.4(5)
C27 N2 H2 106.3
C7 N2 H2 106.3
C6 N2 H2 106.3
C11 N3 C8 109.0(5)
C11 N3 H3N 127(4)
C8 N3 H3N 123(4)
C13 N4 C16 109.7(5)
C13 N4 H4N 128(4)
C16 N4 H4N 123(4)
C32 N5 C17 111.2(5)
C32 N5 C18 113.0(5)
C17 N5 C18 112.5(5)
C32 N5 H5N 113(4)
C17 N5 H5N 110(4)
C18 N5 H5N 97(4)
C19 N6 C22 110.7(5)
C19 N6 H6N 119(4)
C22 N6 H6N 130(4)
C2 C1 C22 108.3(5)
C2 C1 C25 110.1(5)
C22 C1 C25 110.2(5)
C2 C1 C23 107.7(5)
C22 C1 C23 109.2(4)
C25 C1 C23 111.1(5)
N1 C2 C3 105.2(6)
N1 C2 C1 124.5(5)
C3 C2 C1 129.8(6)
C2 C3 C4 109.2(6)
C2 C3 H3A 125.4
C4 C3 H3A 125.4
C5 C4 C3 106.8(6)
C5 C4 H4A 126.6
C3 C4 H4A 126.6
C4 C5 N1 107.8(6)
C4 C5 C6 134.7(6)
N1 C5 C6 117.3(6)
C5 C6 N2 110.4(5)
C5 C6 H6A 109.6
N2 C6 H6A 109.6
C5 C6 H6B 109.6
N2 C6 H6B 109.6
H6A C6 H6B 108.1
C8 C7 N2 112.4(6)
C8 C7 H7A 109.1
N2 C7 H7A 109.1
C8 C7 H7B 109.1
N2 C7 H7B 109.1
H7A C7 H7B 107.9
N3 C8 C9 106.3(6)
N3 C8 C7 123.3(6)
C9 C8 C7 129.8(6)
C8 C9 C10 109.0(6)
C8 C9 H9A 125.5
C10 C9 H9A 125.5
C11 C10 C9 105.4(6)
C11 C10 H10A 127.3
C9 C10 H10A 127.3
N3 C11 C10 110.3(5)
N3 C11 C12 122.0(6)
C10 C11 C12 127.6(6)
C11 C12 C28 108.7(6)
C11 C12 C13 110.3(5)
C28 C12 C13 106.9(5)
C11 C12 C30 111.2(5)
C28 C12 C30 113.7(6)
C13 C12 C30 105.8(5)
N4 C13 C14 108.8(6)
N4 C13 C12 120.7(5)
C14 C13 C12 130.5(6)
C13 C14 C15 107.1(6)
C13 C14 H14A 126.4
C15 C14 H14A 126.4
C16 C15 C14 106.7(6)
C16 C15 H15A 126.6
C14 C15 H15A 126.6
N4 C16 C15 107.7(6)
N4 C16 C17 124.2(6)
C15 C16 C17 128.1(6)
C16 C17 N5 115.2(5)
C16 C17 H17A 108.5
N5 C17 H17A 108.5
C16 C17 H17B 108.5
N5 C17 H17B 108.5
H17A C17 H17B 107.5
C19 C18 N5 112.4(5)
C19 C18 H18A 109.1
N5 C18 H18A 109.1
C19 C18 H18B 109.1
N5 C18 H18B 109.1
H18A C18 H18B 107.8
N6 C19 C20 107.7(6)
N6 C19 C18 122.4(6)
C20 C19 C18 130.0(6)
C19 C20 C21 107.1(6)
C19 C20 H20A 126.5
C21 C20 H20A 126.5
C22 C21 C20 107.1(6)
C22 C21 H21A 126.5
C20 C21 H21A 126.5
N6 C22 C21 107.4(5)
N6 C22 C1 121.3(5)
C21 C22 C1 131.1(6)
C24 C23 C1 113.3(5)
C24 C23 H23A 108.9
C1 C23 H23A 108.9
C24 C23 H23B 108.9
C1 C23 H23B 108.9
H23A C23 H23B 107.7
C23 C24 H24A 109.5
C23 C24 H24B 109.5
H24A C24 H24B 109.5
C23 C24 H24C 109.5
H24A C24 H24C 109.5
H24B C24 H24C 109.5
C1 C25 C26 116.1(5)
C1 C25 H25A 108.3
C26 C25 H25A 108.3
C1 C25 H25B 108.3
C26 C25 H25B 108.3
H25A C25 H25B 107.4
C25 C26 H26A 109.5
C25 C26 H26B 109.5
H26A C26 H26B 109.5
C25 C26 H26C 109.5
H26A C26 H26C 109.5
H26B C26 H26C 109.5
N2 C27 H27A 109.5
N2 C27 H27B 109.5
H27A C27 H27B 109.5
N2 C27 H27C 109.5
H27A C27 H27C 109.5
H27B C27 H27C 109.5
C29 C28 C12 114.4(6)
C29 C28 H28A 108.7
C12 C28 H28A 108.7
C29 C28 H28B 108.7
C12 C28 H28B 108.7
H28A C28 H28B 107.6
C28 C29 H29A 109.5
C28 C29 H29B 109.5
H29A C29 H29B 109.5
C28 C29 H29C 109.5
H29A C29 H29C 109.5
H29B C29 H29C 109.5
C31 C30 C12 115.3(6)
C31 C30 H30A 108.5
C12 C30 H30A 108.5
C31 C30 H30B 108.5
C12 C30 H30B 108.5
H30A C30 H30B 107.5
C30 C31 H31A 109.5
C30 C31 H31B 109.5
H31A C31 H31B 109.5
C30 C31 H31C 109.5
H31A C31 H31C 109.5
H31B C31 H31C 109.5
N5 C32 H32A 109.5
N5 C32 H32B 109.5
H32A C32 H32B 109.5
N5 C32 H32C 109.5
H32A C32 H32C 109.5
H32B C32 H32C 109.5

loop_
_geom_bond_atom_site_label_1
_geom_bond_atom_site_label_2
_geom_bond_distance
Cr1 O2 1.598(6)
Cr1 O3 1.602(5)
Cr1 O1 1.616(5)
Cr1 O4 1.736(6)
Cr2 O6 1.578(5)
Cr2 O5 1.597(6)
Cr2 O7 1.623(6)
Cr2 O4 1.797(5)
Cr1' O3' 1.600(17)
Cr1' O2' 1.606(18)
Cr1' O1' 1.621(18)
Cr1' O4' 1.707(18)
Cr2' O6' 1.591(18)
Cr2' O5' 1.592(18)
Cr2' O7' 1.617(18)
Cr2' O4' 1.799(18)
N1 C2 1.357(8)
N1 C5 1.385(7)
N1 H1N 0.88(3)
N2 C27 1.491(8)
N2 C7 1.499(8)
N2 C6 1.551(7)
N2 H2 1.0000
N3 C11 1.354(8)
N3 C8 1.367(7)
N3 H3N 0.88(3)
N4 C13 1.349(8)
N4 C16 1.365(8)
N4 H4N 0.88(3)
N5 C32 1.489(8)
N5 C17 1.496(8)
N5 C18 1.532(8)
N5 H5N 0.87(3)
N6 C19 1.344(8)
N6 C22 1.354(7)
N6 H6N 0.88(3)
C1 C2 1.500(8)
C1 C22 1.521(8)
C1 C25 1.523(8)
C1 C23 1.577(8)
C2 C3 1.393(8)
C3 C4 1.407(8)
C3 H3A 0.9500
C4 C5 1.354(8)
C4 H4A 0.9500
C5 C6 1.483(8)
C6 H6A 0.9900
C6 H6B 0.9900
C7 C8 1.449(9)
C7 H7A 0.9900
C7 H7B 0.9900
C8 C9 1.394(8)
C9 C10 1.398(9)
C9 H9A 0.9500
C10 C11 1.368(8)
C10 H10A 0.9500
C11 C12 1.508(8)
C12 C28 1.512(9)
C12 C13 1.580(9)
C12 C30 1.586(9)
C13 C14 1.367(8)
C14 C15 1.418(9)
C14 H14A 0.9500
C15 C16 1.385(9)
C15 H15A 0.9500
C16 C17 1.465(9)
C17 H17A 0.9900
C17 H17B 0.9900
C18 C19 1.470(9)
C18 H18A 0.9900
C18 H18B 0.9900
C19 C20 1.368(9)
C20 C21 1.417(9)
C20 H20A 0.9500
C21 C22 1.366(8)
C21 H21A 0.9500
C23 C24 1.494(8)
C23 H23A 0.9900
C23 H23B 0.9900
C24 H24A 0.9800
C24 H24B 0.9800
C24 H24C 0.9800
C25 C26 1.552(9)
C25 H25A 0.9900
C25 H25B 0.9900
C26 H26A 0.9800
C26 H26B 0.9800
C26 H26C 0.9800
C27 H27A 0.9800
C27 H27B 0.9800
C27 H27C 0.9800
C28 C29 1.508(9)
C28 H28A 0.9900
C28 H28B 0.9900
C29 H29A 0.9800
C29 H29B 0.9800
C29 H29C 0.9800
C30 C31 1.495(9)
C30 H30A 0.9900
C30 H30B 0.9900
C31 H31A 0.9800
C31 H31B 0.9800
C31 H31C 0.9800
C32 H32A 0.9800
C32 H32B 0.9800
C32 H32C 0.9800

loop_
_geom_hbond_atom_site_label_D
_geom_hbond_atom_site_label_H
_geom_hbond_atom_site_label_A
_geom_hbond_distance_DH
_geom_hbond_distance_HA
_geom_hbond_distance_DA
_geom_hbond_angle_DHA
_geom_hbond_site_symmetry_A
N1 H1N O7 0.88(3) 2.14(4) 2.968(8) 158(5) .
N3 H3N O2 0.88(3) 2.08(3) 2.957(7) 171(6) .
N3 H3N O2' 0.88(3) 2.38(6) 3.25(4) 168(6) .
N4 H4N O7 0.88(3) 2.18(4) 2.988(8) 152(6) 2_545
N4 H4N O7' 0.88(3) 1.65(5) 2.50(4) 162(6) 2_545
N6 H6N O3 0.88(3) 2.13(3) 3.007(10) 174(6) .

loop_
_geom_torsion_atom_site_label_1
_geom_torsion_atom_site_label_2
_geom_torsion_atom_site_label_3
_geom_torsion_atom_site_label_4
_geom_torsion
O2 Cr1 O4 Cr2 -72.2(4)
O3 Cr1 O4 Cr2 49.4(5)
O1 Cr1 O4 Cr2 170.3(4)
O6 Cr2 O4 Cr1 160.0(4)
O5 Cr2 O4 Cr1 41.7(5)
O7 Cr2 O4 Cr1 -80.0(4)
O3' Cr1' O4' Cr2' 75(4)
O2' Cr1' O4' Cr2' -47(3)
O1' Cr1' O4' Cr2' -164(3)
O6' Cr2' O4' Cr1' 104(3)
O5' Cr2' O4' Cr1' -11(4)
O7' Cr2' O4' Cr1' -135(3)
C5 N1 C2 C3 0.2(7)
C5 N1 C2 C1 -172.5(5)
C22 C1 C2 N1 97.2(7)
C25 C1 C2 N1 -142.1(6)
C23 C1 C2 N1 -20.8(8)
C22 C1 C2 C3 -73.6(8)
C25 C1 C2 C3 47.0(8)
C23 C1 C2 C3 168.4(6)
N1 C2 C3 C4 0.9(7)
C1 C2 C3 C4 173.1(6)
C2 C3 C4 C5 -1.6(8)
C3 C4 C5 N1 1.7(7)
C3 C4 C5 C6 -173.1(6)
C2 N1 C5 C4 -1.2(7)
C2 N1 C5 C6 174.6(5)
C4 C5 C6 N2 91.7(8)
N1 C5 C6 N2 -82.6(6)
C27 N2 C6 C5 -67.0(6)
C7 N2 C6 C5 164.4(5)
C27 N2 C7 C8 42.3(7)
C6 N2 C7 C8 170.2(5)
C11 N3 C8 C9 1.0(7)
C11 N3 C8 C7 -170.6(6)
N2 C7 C8 N3 70.1(8)
N2 C7 C8 C9 -99.4(8)
N3 C8 C9 C10 -1.6(8)
C7 C8 C9 C10 169.3(7)
C8 C9 C10 C11 1.5(8)
C8 N3 C11 C10 -0.1(8)
C8 N3 C11 C12 -176.5(6)
C9 C10 C11 N3 -0.9(8)
C9 C10 C11 C12 175.2(7)
N3 C11 C12 C28 64.9(8)
C10 C11 C12 C28 -110.9(8)
N3 C11 C12 C13 -52.1(8)
C10 C11 C12 C13 132.2(7)
N3 C11 C12 C30 -169.2(6)
C10 C11 C12 C30 15.1(10)
C16 N4 C13 C14 1.2(7)
C16 N4 C13 C12 -176.7(5)
C11 C12 C13 N4 -53.3(8)
C28 C12 C13 N4 -171.4(6)
C30 C12 C13 N4 67.1(7)
C11 C12 C13 C14 129.3(7)
C28 C12 C13 C14 11.3(9)
C30 C12 C13 C14 -110.3(7)
N4 C13 C14 C15 -1.4(7)
C12 C13 C14 C15 176.2(6)
C13 C14 C15 C16 1.1(7)
C13 N4 C16 C15 -0.5(7)
C13 N4 C16 C17 -177.4(6)
C14 C15 C16 N4 -0.4(7)
C14 C15 C16 C17 176.4(6)
N4 C16 C17 N5 89.8(7)
C15 C16 C17 N5 -86.5(8)
C32 N5 C17 C16 -66.6(7)
C18 N5 C17 C16 61.4(7)
C32 N5 C18 C19 -56.9(7)
C17 N5 C18 C19 176.1(6)
C22 N6 C19 C20 0.1(7)
C22 N6 C19 C18 -179.9(5)
N5 C18 C19 N6 88.7(7)
N5 C18 C19 C20 -91.3(8)
N6 C19 C20 C21 0.4(7)
C18 C19 C20 C21 -179.7(6)
C19 C20 C21 C22 -0.7(7)
C19 N6 C22 C21 -0.5(7)
C19 N6 C22 C1 176.3(5)
C20 C21 C22 N6 0.8(7)
C20 C21 C22 C1 -175.7(6)
C2 C1 C22 N6 -50.6(7)
C25 C1 C22 N6 -171.2(5)
C23 C1 C22 N6 66.5(7)
C2 C1 C22 C21 125.4(7)
C25 C1 C22 C21 4.8(8)
C23 C1 C22 C21 -117.5(7)
C2 C1 C23 C24 -176.8(5)
C22 C1 C23 C24 65.7(7)
C25 C1 C23 C24 -56.1(7)
C2 C1 C25 C26 62.9(7)
C22 C1 C25 C26 -177.6(5)
C23 C1 C25 C26 -56.4(7)
C11 C12 C28 C29 57.4(8)
C13 C12 C28 C29 176.5(6)
C30 C12 C28 C29 -67.0(8)
C11 C12 C30 C31 170.4(6)
C28 C12 C30 C31 -66.4(8)
C13 C12 C30 C31 50.7(8)

loop_
_platon_squeeze_void_nr
_platon_squeeze_void_average_x
_platon_squeeze_void_average_y
_platon_squeeze_void_average_z
_platon_squeeze_void_volume
_platon_squeeze_void_count_electrons
_platon_squeeze_void_content
1 -0.035 0.500 0.000 487 179 ' '
2 0.016 1.000 0.500 487 180 ' '
